data_7107073
loop_
_publ_author_name
'Zhang-Jun Hu'
'Xiao-He Tian'
'Xiang-Hua Zhao'
'Peng Wang'
'Qiong Zhang'
'Ping-Ping Sun'
'Jie-Ying Wu'
'Jia-Xiang Yang'
'Yu-Peng Tian'

_publ_section_title
;
 Efficient two-photon-sensitized luminescence of a novel europium(III)
 B-diketonate complex and application in biological imaging
;
_journal_name_full Chem.Commun.
_journal_page_first 12467
_journal_paper_doi 10.1039/c1cc14968g
_journal_volume 47
_journal_year 2011
_chemical_formula_moiety 'C78 H71 Eu F9 N5 O6'
_chemical_formula_sum 'C78 H71 Eu F9 N5 O6'
_chemical_formula_weight 1497.36
_chemical_name_systematic
;
?
;
_space_group_IT_number 2
_symmetry_cell_setting triclinic
_symmetry_space_group_name_Hall '-P 1'
_symmetry_space_group_name_H-M 'P -1'
_atom_sites_solution_hydrogens geom
_atom_sites_solution_primary direct
_atom_sites_solution_secondary difmap
_audit_creation_method SHELXL-97
_cell_angle_alpha 69.106(1)
_cell_angle_beta 87.515(1)
_cell_angle_gamma 86.340(1)
_cell_formula_units_Z 2
_cell_length_a 12.548(1)
_cell_length_b 16.139(1)
_cell_length_c 21.028(1)
_cell_measurement_reflns_used 17818
_cell_measurement_temperature 298(2)
_cell_measurement_theta_max 27.50
_cell_measurement_theta_min 1.35
_cell_volume 3969.3(4)
_computing_cell_refinement 'Bruker SMART'
_computing_data_collection 'Bruker SMART'
_computing_data_reduction 'Bruker SAINT'
_computing_molecular_graphics 'Bruker SHELXTL'
_computing_publication_material 'Bruker SHELXTL'
_computing_structure_refinement 'SHELXL-97 (Sheldrick, 1997)'
_computing_structure_solution 'SHELXS-97 (Sheldrick, 1990)'
_diffrn_ambient_temperature 298(2)
_diffrn_measured_fraction_theta_full 0.993
_diffrn_measured_fraction_theta_max 0.993
_diffrn_measurement_device_type 'CCD area detector'
_diffrn_measurement_method 'phi and omega scans'
_diffrn_radiation_monochromator graphite
_diffrn_radiation_source 'fine-focus sealed tube'
_diffrn_radiation_type MoK\a
_diffrn_radiation_wavelength 0.71073
_diffrn_reflns_av_R_equivalents 0.0332
_diffrn_reflns_av_sigmaI/netI 0.0538
_diffrn_reflns_limit_h_max 14
_diffrn_reflns_limit_h_min -14
_diffrn_reflns_limit_k_max 18
_diffrn_reflns_limit_k_min -19
_diffrn_reflns_limit_l_max 25
_diffrn_reflns_limit_l_min -24
_diffrn_reflns_number 28929
_diffrn_reflns_theta_full 25.05
_diffrn_reflns_theta_max 25.05
_diffrn_reflns_theta_min 1.35
_exptl_absorpt_coefficient_mu 0.861
_exptl_absorpt_correction_T_max 0.9188
_exptl_absorpt_correction_T_min 0.6726
_exptl_absorpt_correction_type multi-scan
_exptl_absorpt_process_details sadabs
_exptl_crystal_colour 'light yellow'
_exptl_crystal_density_diffrn 1.253
_exptl_crystal_density_method 'not measured'
_exptl_crystal_description block
_exptl_crystal_F_000 1532
_exptl_crystal_size_max 0.50
_exptl_crystal_size_mid 0.20
_exptl_crystal_size_min 0.10
_refine_diff_density_max 0.621
_refine_diff_density_min -0.611
_refine_diff_density_rms 0.087
_refine_ls_extinction_method none
_refine_ls_goodness_of_fit_ref 0.963
_refine_ls_hydrogen_treatment constr
_refine_ls_matrix_type full
_refine_ls_number_parameters 929
_refine_ls_number_reflns 13957
_refine_ls_number_restraints 36
_refine_ls_restrained_S_all 0.972
_refine_ls_R_factor_all 0.0655
_refine_ls_R_factor_gt 0.0464
_refine_ls_shift/su_max 0.002
_refine_ls_shift/su_mean 0.000
_refine_ls_structure_factor_coef Fsqd
_refine_ls_weighting_details 'calc w=1/[\s^2^(Fo^2^)+(0.0795P)^2^+5.8668P] where P=(Fo^2^+2Fc^2^)/3'
_refine_ls_weighting_scheme calc
_refine_ls_wR_factor_gt 0.1339
_refine_ls_wR_factor_ref 0.1481
_reflns_number_gt 10879
_reflns_number_total 13957
_reflns_threshold_expression >2sigma(I)
_cod_data_source_file c1cc14968g.txt
_cod_data_source_block eu
_cod_original_sg_symbol_H-M P-1
_cod_database_code 7107073

loop_
_symmetry_equiv_pos_as_xyz
'x, y, z'
'-x, -y, -z'

loop_
_atom_site_label
_atom_site_type_symbol
_atom_site_fract_x
_atom_site_fract_y
_atom_site_fract_z
_atom_site_U_iso_or_equiv
_atom_site_adp_type
_atom_site_occupancy
_atom_site_symmetry_multiplicity
_atom_site_calc_flag
_atom_site_refinement_flags
_atom_site_disorder_assembly
_atom_site_disorder_group
C1 C 0.9163(18) 0.6937(8) 0.4783(5) 0.186(4) Uani 1 1 d U . .
C2 C 0.9036(11) 0.6666(5) 0.5544(4) 0.140(4) Uani 1 1 d U . .
C3 C 0.9071(8) 0.5795(5) 0.5912(4) 0.103(3) Uani 1 1 d . . .
H3 H 0.9154 0.5401 0.5679 0.124 Uiso 1 1 calc R . .
C4 C 0.8991(5) 0.5445(4) 0.6616(3) 0.0604(14) Uani 1 1 d . . .
C5 C 0.8993(5) 0.4474(4) 0.6995(3) 0.0597(14) Uani 1 1 d . . .
C6 C 0.9103(4) 0.4159(4) 0.7696(3) 0.0580(14) Uani 1 1 d . . .
H6 H 0.9185 0.4553 0.7920 0.070 Uiso 1 1 calc R . .
C7 C 0.9089(4) 0.3255(4) 0.8060(3) 0.0580(14) Uani 1 1 d . . .
C8 C 0.8963(5) 0.2667(4) 0.7707(3) 0.0639(15) Uani 1 1 d . . .
C9 C 0.8847(5) 0.2972(4) 0.7012(4) 0.0747(17) Uani 1 1 d . . .
H9 H 0.8754 0.2581 0.6785 0.090 Uiso 1 1 calc R . .
C10 C 0.8873(5) 0.3869(4) 0.6663(3) 0.0736(17) Uani 1 1 d . . .
H10 H 0.8809 0.4084 0.6193 0.088 Uiso 1 1 calc R . .
C11 C 0.9205(4) 0.2715(4) 0.8769(3) 0.0581(14) Uani 1 1 d . . .
C12 C 0.9377(5) 0.2888(4) 0.9353(3) 0.0670(16) Uani 1 1 d . . .
H12 H 0.9447 0.3467 0.9333 0.080 Uiso 1 1 calc R . .
C13 C 0.9445(5) 0.2188(5) 0.9966(3) 0.0801(19) Uani 1 1 d . . .
H13 H 0.9558 0.2297 1.0363 0.096 Uiso 1 1 calc R . .
C14 C 0.9347(6) 0.1324(5) 0.9995(4) 0.089(2) Uani 1 1 d . . .
H14 H 0.9395 0.0865 1.0415 0.107 Uiso 1 1 calc R . .
C15 C 0.9186(5) 0.1127(4) 0.9439(4) 0.082(2) Uani 1 1 d . . .
H15 H 0.9118 0.0545 0.9466 0.099 Uiso 1 1 calc R . .
C16 C 0.9124(4) 0.1835(4) 0.8819(3) 0.0648(16) Uani 1 1 d . . .
C17 C 0.8928(6) 0.1021(4) 0.8008(4) 0.088(2) Uani 1 1 d . . .
H17A H 0.8496 0.1146 0.7610 0.106 Uiso 1 1 calc R . .
H17B H 0.8601 0.0557 0.8384 0.106 Uiso 1 1 calc R . .
C18 C 1.0079(7) 0.0696(6) 0.7864(6) 0.126(3) Uani 1 1 d . . .
H18A H 1.0336 0.1099 0.7428 0.151 Uiso 1 1 calc R . .
H18B H 1.0549 0.0717 0.8211 0.151 Uiso 1 1 calc R . .
C19 C 1.0136(7) -0.0180(6) 0.7851(5) 0.114(3) Uani 1 1 d . . .
H19A H 0.9650 -0.0205 0.7513 0.137 Uiso 1 1 calc R . .
H19B H 0.9898 -0.0584 0.8291 0.137 Uiso 1 1 calc R . .
C20 C 1.1250(9) -0.0493(8) 0.7690(7) 0.148(4) Uani 1 1 d . . .
H20A H 1.1407 -0.0193 0.7210 0.177 Uiso 1 1 calc R . .
H20B H 1.1762 -0.0316 0.7943 0.177 Uiso 1 1 calc R . .
C21 C 1.1393(10) -0.1408(9) 0.7841(7) 0.182(6) Uani 1 1 d . . .
H21A H 1.0867 -0.1591 0.7600 0.218 Uiso 1 1 calc R . .
H21B H 1.1264 -0.1710 0.8325 0.218 Uiso 1 1 calc R . .
C22 C 1.2452(9) -0.1687(10) 0.7660(6) 0.186(6) Uani 1 1 d . . .
H22A H 1.2496 -0.2319 0.7776 0.279 Uiso 1 1 calc R . .
H22B H 1.2978 -0.1522 0.7906 0.279 Uiso 1 1 calc R . .
H22C H 1.2581 -0.1402 0.7180 0.279 Uiso 1 1 calc R . .
C23 C 0.9942(11) 0.5989(10) 0.9015(8) 0.074(4) Uani 0.69(3) 1 d PD A 1
C24 C 0.9342(4) 0.6738(3) 0.8464(2) 0.0486(12) Uani 1 1 d U . .
C25 C 0.8676(4) 0.7319(3) 0.8659(3) 0.0534(13) Uani 1 1 d . A .
H25 H 0.8544 0.7196 0.9121 0.064 Uiso 1 1 calc R . .
C26 C 0.8181(4) 0.8098(3) 0.8188(3) 0.0493(12) Uani 1 1 d . . .
C27 C 0.7576(4) 0.8741(3) 0.8443(3) 0.0515(12) Uani 1 1 d . A .
C28 C 0.7671(4) 0.8722(3) 0.9102(3) 0.0531(13) Uani 1 1 d . . .
H28 H 0.8101 0.8281 0.9407 0.064 Uiso 1 1 calc R A .
C29 C 0.7123(4) 0.9361(3) 0.9307(3) 0.0560(13) Uani 1 1 d . A .
C30 C 0.6457(5) 1.0020(4) 0.8840(3) 0.0650(15) Uani 1 1 d . . .
C31 C 0.6343(5) 1.0039(4) 0.8187(3) 0.0715(17) Uani 1 1 d . A .
H31 H 0.5905 1.0475 0.7884 0.086 Uiso 1 1 calc R . .
C32 C 0.6892(5) 0.9400(4) 0.7994(3) 0.0649(15) Uani 1 1 d . . .
H32 H 0.6811 0.9401 0.7556 0.078 Uiso 1 1 calc R A .
C33 C 0.7080(5) 0.9540(4) 0.9934(3) 0.0620(15) Uani 1 1 d . . .
C34 C 0.7539(5) 0.9139(4) 1.0561(3) 0.0710(16) Uani 1 1 d . A .
H34 H 0.8008 0.8643 1.0645 0.085 Uiso 1 1 calc R . .
C35 C 0.7290(6) 0.9487(5) 1.1058(4) 0.086(2) Uani 1 1 d . . .
H35 H 0.7582 0.9216 1.1486 0.103 Uiso 1 1 calc R A .
C36 C 0.6616(6) 1.0229(6) 1.0933(5) 0.097(2) Uani 1 1 d . A .
H36 H 0.6466 1.0452 1.1280 0.116 Uiso 1 1 calc R . .
C37 C 0.6156(6) 1.0653(5) 1.0311(5) 0.088(2) Uani 1 1 d . . .
H37 H 0.5707 1.1160 1.0229 0.106 Uiso 1 1 calc R A .
C38 C 0.6386(5) 1.0298(4) 0.9819(4) 0.0685(16) Uani 1 1 d . A .
C39 C 0.5388(5) 1.1397(4) 0.8833(4) 0.083(2) Uani 1 1 d . . .
H39A H 0.4933 1.1525 0.9174 0.100 Uiso 1 1 calc R A .
H39B H 0.4931 1.1310 0.8504 0.100 Uiso 1 1 calc R . .
C40 C 0.6066(5) 1.2184(5) 0.8475(4) 0.091(2) Uani 1 1 d . A .
H40A H 0.6490 1.2293 0.8809 0.109 Uiso 1 1 calc R . .
H40B H 0.6553 1.2040 0.8154 0.109 Uiso 1 1 calc R . .
C41 C 0.5402(6) 1.3022(5) 0.8098(5) 0.096(2) Uani 1 1 d . . .
H41A H 0.4881 1.2877 0.7832 0.116 Uiso 1 1 calc R A .
H41B H 0.5013 1.3221 0.8431 0.116 Uiso 1 1 calc R . .
C42 C 0.6019(7) 1.3768(5) 0.7637(5) 0.106(3) Uani 1 1 d . A .
H42A H 0.6460 1.3554 0.7332 0.127 Uiso 1 1 calc R . .
H42B H 0.6493 1.3951 0.7909 0.127 Uiso 1 1 calc R . .
C43 C 0.5343(7) 1.4571(5) 0.7215(5) 0.115(3) Uani 1 1 d . . .
H43A H 0.4835 1.4385 0.6965 0.138 Uiso 1 1 calc R A .
H43B H 0.4943 1.4817 0.7517 0.138 Uiso 1 1 calc R . .
C44 C 0.5992(9) 1.5279(7) 0.6723(6) 0.156(4) Uani 1 1 d . A .
H44A H 0.5526 1.5770 0.6469 0.234 Uiso 1 1 calc R . .
H44B H 0.6379 1.5043 0.6416 0.234 Uiso 1 1 calc R . .
H44C H 0.6486 1.5476 0.6968 0.234 Uiso 1 1 calc R . .
C45 C 0.5735(6) 0.9290(6) 0.6153(5) 0.105(3) Uani 1 1 d . . .
C46 C 0.6332(5) 0.8413(4) 0.6544(3) 0.0647(15) Uani 1 1 d . . .
C47 C 0.5792(5) 0.7823(4) 0.7083(3) 0.0693(17) Uani 1 1 d . . .
H47 H 0.5096 0.7979 0.7184 0.083 Uiso 1 1 calc R . .
C48 C 0.6258(4) 0.6982(4) 0.7494(3) 0.0563(13) Uani 1 1 d . . .
C49 C 0.5598(4) 0.6333(3) 0.8011(3) 0.0525(13) Uani 1 1 d . . .
C50 C 0.6095(4) 0.5608(3) 0.8493(3) 0.0517(12) Uani 1 1 d . . .
H50 H 0.6837 0.5535 0.8492 0.062 Uiso 1 1 calc R . .
C51 C 0.5495(4) 0.4990(3) 0.8977(3) 0.0514(12) Uani 1 1 d . . .
C52 C 0.4375(4) 0.5106(3) 0.8971(3) 0.0542(13) Uani 1 1 d . . .
C53 C 0.3853(4) 0.5823(4) 0.8485(3) 0.0663(16) Uani 1 1 d . . .
H53 H 0.3112 0.5889 0.8479 0.080 Uiso 1 1 calc R . .
C54 C 0.4477(4) 0.6433(4) 0.8012(3) 0.0631(15) Uani 1 1 d . . .
H54 H 0.4147 0.6923 0.7685 0.076 Uiso 1 1 calc R . .
C55 C 0.5748(4) 0.4183(3) 0.9540(3) 0.0538(13) Uani 1 1 d . . .
C56 C 0.6688(5) 0.3719(4) 0.9805(3) 0.0740(18) Uani 1 1 d . . .
H56 H 0.7345 0.3923 0.9610 0.089 Uiso 1 1 calc R . .
C57 C 0.6632(6) 0.2944(4) 1.0367(4) 0.084(2) Uani 1 1 d . . .
H57 H 0.7259 0.2623 1.0548 0.100 Uiso 1 1 calc R . .
C58 C 0.5660(6) 0.2639(4) 1.0663(3) 0.0753(18) Uani 1 1 d . . .
H58 H 0.5648 0.2124 1.1047 0.090 Uiso 1 1 calc R . .
C59 C 0.4718(5) 0.3072(4) 1.0408(3) 0.0653(15) Uani 1 1 d . . .
H59 H 0.4067 0.2857 1.0605 0.078 Uiso 1 1 calc R . .
C60 C 0.4772(4) 0.3854(3) 0.9836(3) 0.0554(13) Uani 1 1 d . . .
C61 C 0.2823(5) 0.4246(4) 0.9636(3) 0.0728(18) Uani 1 1 d . . .
H61A H 0.2405 0.4803 0.9460 0.087 Uiso 1 1 calc R . .
H61B H 0.2703 0.4004 1.0126 0.087 Uiso 1 1 calc R . .
C62 C 0.2441(5) 0.3600(5) 0.9323(3) 0.0776(19) Uani 1 1 d . . .
H62A H 0.2903 0.3064 0.9470 0.093 Uiso 1 1 calc R . .
H62B H 0.1726 0.3438 0.9496 0.093 Uiso 1 1 calc R . .
C63 C 0.2429(5) 0.3964(5) 0.8552(4) 0.0805(19) Uani 1 1 d . . .
H63A H 0.1901 0.4457 0.8405 0.097 Uiso 1 1 calc R . .
H63B H 0.3121 0.4192 0.8379 0.097 Uiso 1 1 calc R . .
C64 C 0.2181(5) 0.3294(5) 0.8257(4) 0.087(2) Uani 1 1 d . . .
H64A H 0.1496 0.3057 0.8439 0.104 Uiso 1 1 calc R . .
H64B H 0.2718 0.2807 0.8397 0.104 Uiso 1 1 calc R . .
C65 C 0.2145(7) 0.3661(7) 0.7492(5) 0.118(3) Uani 1 1 d . . .
H65A H 0.2808 0.3944 0.7314 0.141 Uiso 1 1 calc R . .
H65B H 0.1569 0.4115 0.7356 0.141 Uiso 1 1 calc R . .
C66 C 0.1978(10) 0.2955(10) 0.7168(6) 0.180(5) Uani 1 1 d . . .
H66A H 0.1956 0.3236 0.6682 0.271 Uiso 1 1 calc R . .
H66B H 0.1318 0.2677 0.7336 0.271 Uiso 1 1 calc R . .
H66C H 0.2558 0.2514 0.7286 0.271 Uiso 1 1 calc R . .
C67 C 1.1276(5) 0.8088(5) 0.6192(3) 0.0668(16) Uani 1 1 d . . .
C68 C 1.1356(6) 0.6580(5) 0.6770(4) 0.090(2) Uani 1 1 d . . .
H68 H 1.1028 0.6069 0.7044 0.108 Uiso 1 1 calc R . .
C69 C 1.2430(7) 0.6509(8) 0.6577(5) 0.122(3) Uani 1 1 d . . .
H69 H 1.2807 0.5961 0.6715 0.146 Uiso 1 1 calc R . .
C70 C 1.2910(7) 0.7259(8) 0.6184(5) 0.124(3) Uani 1 1 d . . .
H70 H 1.3624 0.7225 0.6053 0.149 Uiso 1 1 calc R . .
C71 C 1.2347(6) 0.8073(7) 0.5976(4) 0.093(2) Uani 1 1 d . . .
C72 C 1.2798(7) 0.8904(8) 0.5574(5) 0.118(3) Uani 1 1 d . . .
H72 H 1.3495 0.8901 0.5405 0.141 Uiso 1 1 calc R . .
C73 C 1.2243(8) 0.9675(8) 0.5441(4) 0.116(3) Uani 1 1 d . . .
H73 H 1.2567 1.0199 0.5192 0.139 Uiso 1 1 calc R . .
C74 C 1.1176(6) 0.9715(6) 0.5668(3) 0.085(2) Uani 1 1 d . . .
C75 C 1.0575(8) 1.0501(6) 0.5545(4) 0.100(3) Uani 1 1 d . . .
H75 H 1.0878 1.1037 0.5301 0.120 Uiso 1 1 calc R . .
C76 C 0.9554(7) 1.0504(5) 0.5776(4) 0.093(2) Uani 1 1 d . . .
H76 H 0.9154 1.1034 0.5703 0.112 Uiso 1 1 calc R . .
C77 C 0.9110(6) 0.9675(4) 0.6131(3) 0.0765(18) Uani 1 1 d . . .
H77 H 0.8405 0.9671 0.6287 0.092 Uiso 1 1 calc R . .
C78 C 1.0685(5) 0.8913(4) 0.6032(3) 0.0650(16) Uani 1 1 d . . .
C23' C 0.9714(19) 0.590(2) 0.9035(17) 0.054(6) Uani 0.31(3) 1 d PDU A 2
Eu1 Eu 0.87435(2) 0.743068(16) 0.683821(12) 0.04653(10) Uani 1 1 d . . .
F1 F 1.0094(11) 0.7351(6) 0.4577(4) 0.254(5) Uani 1 1 d U . .
F2 F 0.9229(9) 0.6306(4) 0.4538(3) 0.242(4) Uani 1 1 d U . .
F3 F 0.8487(11) 0.7560(6) 0.4440(3) 0.243(5) Uani 1 1 d U . .
F4 F 1.0959(8) 0.6095(15) 0.8984(8) 0.131(5) Uani 0.69(3) 1 d PD A 1
F5 F 0.982(3) 0.5227(6) 0.8947(7) 0.130(9) Uani 0.69(3) 1 d PD A 1
F6 F 0.9580(15) 0.5890(13) 0.9630(7) 0.105(6) Uani 0.69(3) 1 d PD A 1
F7 F 0.4782(4) 0.9410(3) 0.6399(3) 0.151(2) Uani 1 1 d . . .
F8 F 0.6297(4) 0.9975(3) 0.6099(3) 0.136(2) Uani 1 1 d . . .
F9 F 0.5590(4) 0.9352(4) 0.5514(3) 0.150(2) Uani 1 1 d . . .
F4' F 1.062(4) 0.559(3) 0.8874(10) 0.109(13) Uani 0.31(3) 1 d PD A 2
F5' F 0.905(3) 0.5274(16) 0.917(2) 0.134(11) Uani 0.31(3) 1 d PD A 2
F6' F 0.998(5) 0.604(3) 0.9581(18) 0.133(18) Uani 0.31(3) 1 d PD A 2
N1 N 0.8964(4) 0.1812(3) 0.8176(3) 0.0706(14) Uani 1 1 d . . .
N2 N 0.6028(4) 1.0583(3) 0.9157(3) 0.0754(15) Uani 1 1 d . A .
N3 N 0.3947(3) 0.4412(3) 0.9491(2) 0.0593(12) Uani 1 1 d . . .
N4 N 0.9647(4) 0.8909(3) 0.6251(2) 0.0617(12) Uani 1 1 d . A .
N5 N 1.0790(4) 0.7342(3) 0.6580(2) 0.0656(13) Uani 1 1 d . A .
O1 O 0.8891(4) 0.7331(3) 0.57284(18) 0.0729(11) Uani 1 1 d . A .
O2 O 0.8973(3) 0.5934(2) 0.69593(18) 0.0612(10) Uani 1 1 d . A .
O3 O 0.9588(3) 0.6755(2) 0.78772(17) 0.0581(9) Uani 1 1 d . A .
O4 O 0.8255(3) 0.8281(2) 0.75529(17) 0.0538(9) Uani 1 1 d . A .
O5 O 0.7268(3) 0.8346(3) 0.63083(19) 0.0654(10) Uani 1 1 d . A .
O6 O 0.7222(3) 0.6762(2) 0.74328(19) 0.0597(9) Uani 1 1 d . A .

loop_
_atom_site_aniso_label
_atom_site_aniso_U_11
_atom_site_aniso_U_22
_atom_site_aniso_U_33
_atom_site_aniso_U_23
_atom_site_aniso_U_13
_atom_site_aniso_U_12
C1 0.400(11) 0.091(5) 0.071(5) -0.029(5) 0.038(7) -0.058(7)
C2 0.317(11) 0.066(4) 0.044(4) -0.024(3) 0.029(5) -0.056(6)
C3 0.190(9) 0.061(4) 0.062(4) -0.024(3) 0.022(5) -0.030(5)
C4 0.075(4) 0.053(3) 0.053(3) -0.020(3) 0.011(3) -0.011(3)
C5 0.074(4) 0.047(3) 0.059(3) -0.020(3) 0.009(3) -0.010(3)
C6 0.068(3) 0.046(3) 0.062(4) -0.022(3) 0.008(3) -0.010(3)
C7 0.056(3) 0.046(3) 0.069(4) -0.016(3) 0.005(3) -0.006(2)
C8 0.061(3) 0.050(3) 0.081(4) -0.025(3) 0.002(3) -0.004(3)
C9 0.092(5) 0.057(4) 0.086(5) -0.038(4) 0.001(4) -0.008(3)
C10 0.099(5) 0.058(4) 0.062(4) -0.020(3) 0.002(3) -0.007(3)
C11 0.052(3) 0.048(3) 0.067(4) -0.012(3) 0.003(3) -0.004(2)
C12 0.062(3) 0.057(4) 0.075(4) -0.015(3) 0.003(3) -0.002(3)
C13 0.081(4) 0.076(5) 0.068(4) -0.009(4) -0.001(3) 0.005(4)
C14 0.086(5) 0.064(5) 0.088(5) 0.007(4) 0.008(4) 0.004(4)
C15 0.072(4) 0.049(4) 0.106(6) -0.003(4) 0.005(4) -0.001(3)
C16 0.052(3) 0.050(3) 0.083(4) -0.013(3) 0.005(3) -0.002(3)
C17 0.098(5) 0.056(4) 0.118(6) -0.039(4) 0.011(4) -0.011(4)
C18 0.119(7) 0.085(6) 0.187(10) -0.067(7) 0.019(7) -0.012(5)
C19 0.108(6) 0.087(6) 0.149(8) -0.045(6) -0.009(6) 0.003(5)
C20 0.148(9) 0.139(9) 0.191(11) -0.107(9) -0.019(8) 0.040(8)
C21 0.159(11) 0.184(13) 0.175(12) -0.043(10) 0.004(9) 0.054(10)
C22 0.159(10) 0.265(16) 0.146(10) -0.101(11) -0.053(8) 0.105(11)
C23 0.096(10) 0.063(8) 0.054(7) -0.014(7) -0.004(7) 0.022(8)
C24 0.059(3) 0.042(3) 0.040(3) -0.009(2) -0.002(2) 0.002(2)
C25 0.071(3) 0.043(3) 0.039(3) -0.008(2) 0.007(2) 0.003(2)
C26 0.053(3) 0.039(3) 0.054(3) -0.014(2) 0.001(2) -0.005(2)
C27 0.058(3) 0.037(3) 0.054(3) -0.011(2) 0.002(2) 0.000(2)
C28 0.057(3) 0.041(3) 0.056(3) -0.011(2) 0.004(2) 0.000(2)
C29 0.057(3) 0.046(3) 0.064(3) -0.018(3) 0.007(3) -0.005(2)
C30 0.057(3) 0.057(4) 0.082(4) -0.028(3) 0.007(3) 0.004(3)
C31 0.069(4) 0.056(4) 0.083(5) -0.019(3) -0.009(3) 0.017(3)
C32 0.070(4) 0.053(3) 0.068(4) -0.018(3) -0.011(3) 0.005(3)
C33 0.064(3) 0.054(3) 0.073(4) -0.028(3) 0.012(3) -0.011(3)
C34 0.078(4) 0.068(4) 0.072(4) -0.031(3) 0.012(3) -0.010(3)
C35 0.098(5) 0.091(5) 0.080(5) -0.041(4) 0.003(4) -0.011(4)
C36 0.097(5) 0.109(6) 0.117(7) -0.080(6) 0.019(5) -0.015(5)
C37 0.084(5) 0.082(5) 0.121(7) -0.064(5) 0.002(4) 0.005(4)
C38 0.065(4) 0.059(4) 0.093(5) -0.041(4) 0.009(3) -0.005(3)
C39 0.069(4) 0.060(4) 0.124(6) -0.039(4) 0.000(4) 0.015(3)
C40 0.066(4) 0.068(4) 0.135(7) -0.036(5) 0.000(4) 0.012(3)
C41 0.083(5) 0.068(4) 0.135(7) -0.033(5) 0.002(5) 0.008(4)
C42 0.096(6) 0.078(5) 0.137(7) -0.032(5) 0.017(5) 0.000(4)
C43 0.117(7) 0.074(5) 0.138(8) -0.019(5) -0.002(6) 0.001(5)
C44 0.153(10) 0.125(9) 0.169(11) -0.028(8) 0.013(8) -0.008(7)
C45 0.062(4) 0.090(6) 0.108(7) 0.032(5) -0.004(4) -0.003(4)
C46 0.060(4) 0.060(4) 0.060(4) -0.004(3) -0.012(3) -0.004(3)
C47 0.059(3) 0.057(4) 0.070(4) 0.002(3) 0.008(3) -0.005(3)
C48 0.059(3) 0.053(3) 0.054(3) -0.014(3) 0.008(3) -0.013(3)
C49 0.057(3) 0.045(3) 0.053(3) -0.014(2) 0.010(2) -0.006(2)
C50 0.049(3) 0.044(3) 0.058(3) -0.014(2) 0.008(2) -0.006(2)
C51 0.051(3) 0.048(3) 0.052(3) -0.014(2) 0.007(2) -0.006(2)
C52 0.053(3) 0.050(3) 0.055(3) -0.013(3) 0.010(2) -0.006(2)
C53 0.048(3) 0.055(3) 0.080(4) -0.006(3) 0.007(3) 0.000(3)
C54 0.056(3) 0.052(3) 0.068(4) -0.006(3) 0.006(3) 0.000(3)
C55 0.055(3) 0.050(3) 0.054(3) -0.016(2) 0.008(2) -0.005(2)
C56 0.059(4) 0.070(4) 0.077(4) -0.008(3) 0.003(3) 0.001(3)
C57 0.082(5) 0.070(4) 0.079(5) -0.004(4) -0.011(4) 0.011(4)
C58 0.097(5) 0.054(4) 0.061(4) -0.006(3) 0.005(4) -0.002(3)
C59 0.078(4) 0.057(3) 0.056(3) -0.014(3) 0.009(3) -0.012(3)
C60 0.066(3) 0.043(3) 0.054(3) -0.013(2) 0.006(3) -0.005(3)
C61 0.054(3) 0.074(4) 0.074(4) -0.007(3) 0.024(3) -0.010(3)
C62 0.055(3) 0.084(5) 0.078(4) -0.008(4) 0.010(3) -0.019(3)
C63 0.063(4) 0.082(5) 0.084(5) -0.014(4) 0.007(3) -0.007(3)
C64 0.066(4) 0.100(5) 0.087(5) -0.021(4) 0.000(4) -0.016(4)
C65 0.096(6) 0.144(8) 0.112(7) -0.042(6) -0.005(5) -0.017(6)
C66 0.164(11) 0.255(16) 0.162(11) -0.116(12) -0.003(9) -0.047(11)
C67 0.063(4) 0.091(5) 0.046(3) -0.021(3) 0.008(3) -0.025(3)
C68 0.073(4) 0.096(6) 0.093(5) -0.026(4) 0.008(4) 0.003(4)
C69 0.075(5) 0.148(9) 0.137(8) -0.049(7) 0.016(5) 0.016(6)
C70 0.062(5) 0.177(11) 0.133(8) -0.059(8) 0.029(5) -0.009(6)
C71 0.069(4) 0.134(7) 0.078(5) -0.036(5) 0.019(4) -0.029(5)
C72 0.082(6) 0.169(10) 0.098(7) -0.037(7) 0.036(5) -0.056(6)
C73 0.115(7) 0.151(9) 0.078(5) -0.029(6) 0.032(5) -0.083(7)
C74 0.102(5) 0.096(6) 0.050(4) -0.013(4) 0.010(4) -0.049(5)
C75 0.143(8) 0.080(6) 0.067(5) -0.005(4) 0.000(5) -0.059(6)
C76 0.128(7) 0.056(4) 0.078(5) 0.001(3) -0.010(5) -0.028(4)
C77 0.095(5) 0.058(4) 0.065(4) -0.005(3) -0.003(3) -0.022(4)
C78 0.073(4) 0.080(4) 0.039(3) -0.013(3) 0.008(3) -0.033(3)
C23' 0.063(9) 0.049(10) 0.045(10) -0.014(8) 0.002(8) 0.012(8)
Eu1 0.05400(16) 0.04072(15) 0.03793(15) -0.00518(10) 0.00345(10) -0.00715(10)
F1 0.458(13) 0.174(7) 0.123(5) -0.050(5) 0.150(7) -0.100(8)
F2 0.540(13) 0.123(5) 0.075(4) -0.048(3) 0.042(6) -0.059(7)
F3 0.482(14) 0.158(6) 0.074(4) -0.013(4) -0.081(6) -0.017(8)
F4 0.085(6) 0.144(12) 0.135(10) -0.018(8) -0.034(5) 0.038(7)
F5 0.24(2) 0.048(5) 0.098(8) -0.022(5) -0.059(12) 0.036(9)
F6 0.148(9) 0.091(9) 0.044(6) 0.004(5) 0.012(6) 0.056(7)
F7 0.089(3) 0.108(4) 0.171(5) 0.043(3) 0.026(3) 0.034(3)
F8 0.105(3) 0.060(3) 0.192(5) 0.020(3) -0.012(3) -0.001(2)
F9 0.111(4) 0.167(5) 0.098(4) 0.045(3) -0.037(3) 0.001(3)
F4' 0.13(2) 0.11(3) 0.064(10) -0.015(14) -0.009(15) 0.087(18)
F5' 0.115(18) 0.059(11) 0.17(2) 0.031(12) -0.010(16) 0.012(11)
F6' 0.26(4) 0.084(16) 0.07(2) -0.041(17) -0.10(3) 0.06(2)
N1 0.074(3) 0.038(3) 0.098(4) -0.023(3) 0.006(3) -0.007(2)
N2 0.065(3) 0.059(3) 0.107(5) -0.040(3) 0.003(3) 0.013(2)
N3 0.052(3) 0.055(3) 0.060(3) -0.007(2) 0.015(2) -0.010(2)
N4 0.074(3) 0.056(3) 0.043(2) -0.001(2) 0.000(2) -0.017(2)
N5 0.061(3) 0.071(3) 0.058(3) -0.015(3) 0.008(2) -0.005(3)
O1 0.110(3) 0.061(3) 0.041(2) -0.0087(19) 0.002(2) -0.014(2)
O2 0.084(3) 0.047(2) 0.051(2) -0.0146(18) 0.0032(19) -0.0028(19)
O3 0.067(2) 0.060(2) 0.042(2) -0.0146(17) -0.0027(17) 0.0127(18)
O4 0.071(2) 0.0410(19) 0.041(2) -0.0060(15) -0.0019(17) 0.0005(16)
O5 0.056(2) 0.065(2) 0.055(2) 0.0036(19) -0.0022(18) -0.0080(19)
O6 0.056(2) 0.046(2) 0.066(2) -0.0072(18) 0.0124(18) -0.0093(17)

loop_
_atom_type_symbol
_atom_type_description
_atom_type_scat_dispersion_real
_atom_type_scat_dispersion_imag
_atom_type_scat_source
C C 0.0033 0.0016 'International Tables Vol C Tables 4.2.6.8 and 6.1.1.4'
H H 0.0000 0.0000 'International Tables Vol C Tables 4.2.6.8 and 6.1.1.4'
N N 0.0061 0.0033 'International Tables Vol C Tables 4.2.6.8 and 6.1.1.4'
O O 0.0106 0.0060 'International Tables Vol C Tables 4.2.6.8 and 6.1.1.4'
F F 0.0171 0.0103 'International Tables Vol C Tables 4.2.6.8 and 6.1.1.4'
Eu Eu -0.1578 3.6682 'International Tables Vol C Tables 4.2.6.8 and 6.1.1.4'

loop_
_geom_angle_atom_site_label_1
_geom_angle_atom_site_label_2
_geom_angle_atom_site_label_3
_geom_angle
F2 C1 F3 109.9(13)
F2 C1 F1 104.0(14)
F3 C1 F1 100.3(10)
F2 C1 C2 116.8(9)
F3 C1 C2 114.6(14)
F1 C1 C2 109.4(13)
O1 C2 C3 130.5(7)
O1 C2 C1 112.0(7)
C3 C2 C1 117.5(8)
C2 C3 C4 124.2(7)
C2 C3 H3 117.9
C4 C3 H3 117.9
O2 C4 C3 121.0(6)
O2 C4 C5 117.0(5)
C3 C4 C5 121.9(6)
C6 C5 C10 119.5(5)
C6 C5 C4 118.9(5)
C10 C5 C4 121.7(5)
C5 C6 C7 119.7(5)
C5 C6 H6 120.2
C7 C6 H6 120.2
C6 C7 C8 119.2(5)
C6 C7 C11 133.9(6)
C8 C7 C11 106.9(5)
C9 C8 N1 130.0(6)
C9 C8 C7 121.7(5)
N1 C8 C7 108.4(5)
C10 C9 C8 117.9(6)
C10 C9 H9 121.0
C8 C9 H9 121.0
C9 C10 C5 122.1(6)
C9 C10 H10 119.0
C5 C10 H10 119.0
C12 C11 C16 118.7(6)
C12 C11 C7 134.7(5)
C16 C11 C7 106.6(5)
C11 C12 C13 119.0(6)
C11 C12 H12 120.5
C13 C12 H12 120.5
C12 C13 C14 120.4(7)
C12 C13 H13 119.8
C14 C13 H13 119.8
C15 C14 C13 122.4(7)
C15 C14 H14 118.8
C13 C14 H14 118.8
C14 C15 C16 117.0(7)
C14 C15 H15 121.5
C16 C15 H15 121.5
N1 C16 C15 128.4(6)
N1 C16 C11 109.2(5)
C15 C16 C11 122.4(7)
N1 C17 C18 110.2(6)
N1 C17 H17A 109.6
C18 C17 H17A 109.6
N1 C17 H17B 109.6
C18 C17 H17B 109.6
H17A C17 H17B 108.1
C19 C18 C17 113.3(7)
C19 C18 H18A 108.9
C17 C18 H18A 108.9
C19 C18 H18B 108.9
C17 C18 H18B 108.9
H18A C18 H18B 107.7
C18 C19 C20 113.7(8)
C18 C19 H19A 108.8
C20 C19 H19A 108.8
C18 C19 H19B 108.8
C20 C19 H19B 108.8
H19A C19 H19B 107.7
C21 C20 C19 114.8(11)
C21 C20 H20A 108.6
C19 C20 H20A 108.6
C21 C20 H20B 108.6
C19 C20 H20B 108.6
H20A C20 H20B 107.5
C20 C21 C22 113.7(13)
C20 C21 H21A 108.8
C22 C21 H21A 108.8
C20 C21 H21B 108.8
C22 C21 H21B 108.8
H21A C21 H21B 107.7
C21 C22 H22A 109.5
C21 C22 H22B 109.5
H22A C22 H22B 109.5
C21 C22 H22C 109.5
H22A C22 H22C 109.5
H22B C22 H22C 109.5
F4 C23 F5 107.0(13)
F4 C23 F6 109.1(13)
F5 C23 F6 105.1(15)
F4 C23 C24 112.2(11)
F5 C23 C24 110.4(10)
F6 C23 C24 112.7(12)
O3 C24 C25 128.9(5)
O3 C24 C23' 115.2(10)
C25 C24 C23' 115.4(10)
O3 C24 C23 112.6(6)
C25 C24 C23 118.4(6)
C23' C24 C23 12.1(10)
C24 C25 C26 123.1(5)
C24 C25 H25 118.4
C26 C25 H25 118.4
O4 C26 C25 122.5(5)
O4 C26 C27 118.0(4)
C25 C26 C27 119.5(5)
C28 C27 C32 119.2(5)
C28 C27 C26 122.1(5)
C32 C27 C26 118.7(5)
C27 C28 C29 119.9(5)
C27 C28 H28 120.0
C29 C28 H28 120.0
C28 C29 C30 119.4(5)
C28 C29 C33 133.3(5)
C30 C29 C33 107.3(5)
C31 C30 N2 130.4(6)
C31 C30 C29 121.3(5)
N2 C30 C29 108.2(6)
C32 C31 C30 118.5(6)
C32 C31 H31 120.8
C30 C31 H31 120.8
C31 C32 C27 121.7(6)
C31 C32 H32 119.2
C27 C32 H32 119.2
C34 C33 C38 119.4(6)
C34 C33 C29 134.5(6)
C38 C33 C29 106.0(5)
C35 C34 C33 118.5(6)
C35 C34 H34 120.7
C33 C34 H34 120.7
C34 C35 C36 121.0(7)
C34 C35 H35 119.5
C36 C35 H35 119.5
C35 C36 C37 122.0(7)
C35 C36 H36 119.0
C37 C36 H36 119.0
C38 C37 C36 117.1(7)
C38 C37 H37 121.5
C36 C37 H37 121.5
C37 C38 N2 129.0(6)
C37 C38 C33 121.9(7)
N2 C38 C33 109.1(5)
N2 C39 C40 112.6(5)
N2 C39 H39A 109.1
C40 C39 H39A 109.1
N2 C39 H39B 109.1
C40 C39 H39B 109.1
H39A C39 H39B 107.8
C41 C40 C39 112.8(6)
C41 C40 H40A 109.0
C39 C40 H40A 109.0
C41 C40 H40B 109.0
C39 C40 H40B 109.0
H40A C40 H40B 107.8
C42 C41 C40 115.1(6)
C42 C41 H41A 108.5
C40 C41 H41A 108.5
C42 C41 H41B 108.5
C40 C41 H41B 108.5
H41A C41 H41B 107.5
C41 C42 C43 114.7(7)
C41 C42 H42A 108.6
C43 C42 H42A 108.6
C41 C42 H42B 108.6
C43 C42 H42B 108.6
H42A C42 H42B 107.6
C44 C43 C42 112.9(8)
C44 C43 H43A 109.0
C42 C43 H43A 109.0
C44 C43 H43B 109.0
C42 C43 H43B 109.0
H43A C43 H43B 107.8
C43 C44 H44A 109.5
C43 C44 H44B 109.5
H44A C44 H44B 109.5
C43 C44 H44C 109.5
H44A C44 H44C 109.5
H44B C44 H44C 109.5
F7 C45 F8 108.5(8)
F7 C45 F9 105.8(7)
F8 C45 F9 104.8(6)
F7 C45 C46 115.3(6)
F8 C45 C46 111.5(6)
F9 C45 C46 110.3(8)
O5 C46 C47 130.1(5)
O5 C46 C45 113.1(5)
C47 C46 C45 116.9(6)
C46 C47 C48 122.6(6)
C46 C47 H47 118.7
C48 C47 H47 118.7
O6 C48 C47 122.3(5)
O6 C48 C49 117.6(5)
C47 C48 C49 120.1(5)
C50 C49 C54 119.6(5)
C50 C49 C48 119.1(5)
C54 C49 C48 121.3(5)
C49 C50 C51 120.1(5)
C49 C50 H50 120.0
C51 C50 H50 120.0
C50 C51 C52 119.4(5)
C50 C51 C55 134.3(5)
C52 C51 C55 106.4(4)
N3 C52 C53 129.0(5)
N3 C52 C51 109.2(5)
C53 C52 C51 121.7(5)
C54 C53 C52 117.5(5)
C54 C53 H53 121.3
C52 C53 H53 121.3
C53 C54 C49 121.8(5)
C53 C54 H54 119.1
C49 C54 H54 119.1
C56 C55 C60 119.5(5)
C56 C55 C51 134.3(5)
C60 C55 C51 106.2(5)
C55 C56 C57 118.7(6)
C55 C56 H56 120.7
C57 C56 H56 120.7
C58 C57 C56 121.0(6)
C58 C57 H57 119.5
C56 C57 H57 119.5
C59 C58 C57 121.8(6)
C59 C58 H58 119.1
C57 C58 H58 119.1
C58 C59 C60 117.3(6)
C58 C59 H59 121.4
C60 C59 H59 121.4
N3 C60 C55 109.8(4)
N3 C60 C59 128.5(5)
C55 C60 C59 121.7(5)
N3 C61 C62 112.2(5)
N3 C61 H61A 109.2
C62 C61 H61A 109.2
N3 C61 H61B 109.2
C62 C61 H61B 109.2
H61A C61 H61B 107.9
C63 C62 C61 114.1(6)
C63 C62 H62A 108.7
C61 C62 H62A 108.7
C63 C62 H62B 108.7
C61 C62 H62B 108.7
H62A C62 H62B 107.6
C64 C63 C62 113.2(6)
C64 C63 H63A 108.9
C62 C63 H63A 108.9
C64 C63 H63B 108.9
C62 C63 H63B 108.9
H63A C63 H63B 107.8
C63 C64 C65 113.1(7)
C63 C64 H64A 109.0
C65 C64 H64A 109.0
C63 C64 H64B 109.0
C65 C64 H64B 109.0
H64A C64 H64B 107.8
C64 C65 C66 114.0(9)
C64 C65 H65A 108.8
C66 C65 H65A 108.8
C64 C65 H65B 108.8
C66 C65 H65B 108.8
H65A C65 H65B 107.6
C65 C66 H66A 109.5
C65 C66 H66B 109.5
H66A C66 H66B 109.5
C65 C66 H66C 109.5
H66A C66 H66C 109.5
H66B C66 H66C 109.5
N5 C67 C71 122.3(7)
N5 C67 C78 118.1(5)
C71 C67 C78 119.5(6)
N5 C68 C69 122.7(8)
N5 C68 H68 118.6
C69 C68 H68 118.6
C70 C69 C68 118.5(9)
C70 C69 H69 120.8
C68 C69 H69 120.8
C69 C70 C71 120.7(8)
C69 C70 H70 119.7
C71 C70 H70 119.7
C70 C71 C67 117.4(8)
C70 C71 C72 124.4(8)
C67 C71 C72 118.2(9)
C73 C72 C71 121.6(8)
C73 C72 H72 119.2
C71 C72 H72 119.2
C72 C73 C74 121.5(8)
C72 C73 H73 119.3
C74 C73 H73 119.3
C75 C74 C73 123.3(8)
C75 C74 C78 118.0(7)
C73 C74 C78 118.8(9)
C76 C75 C74 121.0(7)
C76 C75 H75 119.5
C74 C75 H75 119.5
C75 C76 C77 117.9(8)
C75 C76 H76 121.1
C77 C76 H76 121.1
N4 C77 C76 123.2(7)
N4 C77 H77 118.4
C76 C77 H77 118.4
N4 C78 C74 121.4(7)
N4 C78 C67 118.3(5)
C74 C78 C67 120.3(6)
F4' C23' F6' 100(3)
F4' C23' F5' 107(3)
F6' C23' F5' 112(3)
F4' C23' C24 111(2)
F6' C23' C24 114(2)
F5' C23' C24 112(2)
O3 Eu1 O2 75.44(13)
O3 Eu1 O6 84.79(13)
O2 Eu1 O6 74.40(13)
O3 Eu1 O5 143.87(14)
O2 Eu1 O5 123.33(14)
O6 Eu1 O5 73.33(13)
O3 Eu1 O1 136.60(14)
O2 Eu1 O1 71.38(13)
O6 Eu1 O1 111.61(14)
O5 Eu1 O1 79.05(15)
O3 Eu1 O4 71.65(12)
O2 Eu1 O4 137.46(12)
O6 Eu1 O4 76.46(13)
O5 Eu1 O4 75.42(13)
O1 Eu1 O4 149.60(13)
O3 Eu1 N4 105.70(14)
O2 Eu1 N4 139.94(15)
O6 Eu1 N4 145.34(15)
O5 Eu1 N4 79.79(14)
O1 Eu1 N4 83.64(14)
O4 Eu1 N4 75.89(14)
O3 Eu1 N5 72.60(14)
O2 Eu1 N5 80.33(15)
O6 Eu1 N5 149.61(14)
O5 Eu1 N5 136.11(14)
O1 Eu1 N5 74.90(16)
O4 Eu1 N5 113.62(14)
N4 Eu1 N5 62.86(16)
C8 N1 C16 108.9(5)
C8 N1 C17 124.9(6)
C16 N1 C17 125.8(6)
C30 N2 C38 109.3(5)
C30 N2 C39 125.5(6)
C38 N2 C39 124.9(5)
C60 N3 C52 108.3(4)
C60 N3 C61 124.6(5)
C52 N3 C61 127.0(5)
C77 N4 C78 118.5(5)
C77 N4 Eu1 121.1(4)
C78 N4 Eu1 120.4(4)
C68 N5 C67 118.5(6)
C68 N5 Eu1 121.9(4)
C67 N5 Eu1 119.4(4)
C2 O1 Eu1 131.1(4)
C4 O2 Eu1 140.8(4)
C24 O3 Eu1 131.8(3)
C26 O4 Eu1 134.1(3)
C46 O5 Eu1 129.5(3)
C48 O6 Eu1 137.5(3)

loop_
_geom_bond_atom_site_label_1
_geom_bond_atom_site_label_2
_geom_bond_distance
C1 F2 1.292(12)
C1 F3 1.295(19)
C1 F1 1.36(2)
C1 C2 1.505(12)
C2 O1 1.264(8)
C2 C3 1.340(10)
C3 C4 1.386(9)
C3 H3 0.9300
C4 O2 1.243(6)
C4 C5 1.484(8)
C5 C6 1.386(8)
C5 C10 1.406(8)
C6 C7 1.386(7)
C6 H6 0.9300
C7 C8 1.417(8)
C7 C11 1.443(8)
C8 C9 1.378(9)
C8 N1 1.380(7)
C9 C10 1.372(8)
C9 H9 0.9300
C10 H10 0.9300
C11 C12 1.380(8)
C11 C16 1.397(8)
C12 C13 1.380(8)
C12 H12 0.9300
C13 C14 1.387(10)
C13 H13 0.9300
C14 C15 1.343(10)
C14 H14 0.9300
C15 C16 1.394(9)
C15 H15 0.9300
C16 N1 1.391(8)
C17 N1 1.444(8)
C17 C18 1.560(11)
C17 H17A 0.9700
C17 H17B 0.9700
C18 C19 1.419(11)
C18 H18A 0.9700
C18 H18B 0.9700
C19 C20 1.521(12)
C19 H19A 0.9700
C19 H19B 0.9700
C20 C21 1.396(15)
C20 H20A 0.9700
C20 H20B 0.9700
C21 C22 1.454(14)
C21 H21A 0.9700
C21 H21B 0.9700
C22 H22A 0.9600
C22 H22B 0.9600
C22 H22C 0.9600
C23 F4 1.294(9)
C23 F5 1.307(9)
C23 F6 1.311(9)
C23 C24 1.527(17)
C24 O3 1.250(6)
C24 C25 1.375(7)
C24 C23' 1.51(4)
C25 C26 1.418(7)
C25 H25 0.9300
C26 O4 1.261(6)
C26 C27 1.483(7)
C27 C28 1.386(7)
C27 C32 1.413(7)
C28 C29 1.387(7)
C28 H28 0.9300
C29 C30 1.415(8)
C29 C33 1.444(8)
C30 C31 1.376(9)
C30 N2 1.378(7)
C31 C32 1.375(8)
C31 H31 0.9300
C32 H32 0.9300
C33 C34 1.379(9)
C33 C38 1.409(8)
C34 C35 1.367(9)
C34 H34 0.9300
C35 C36 1.373(10)
C35 H35 0.9300
C36 C37 1.375(11)
C36 H36 0.9300
C37 C38 1.364(9)
C37 H37 0.9300
C38 N2 1.386(8)
C39 N2 1.452(8)
C39 C40 1.518(10)
C39 H39A 0.9700
C39 H39B 0.9700
C40 C41 1.516(9)
C40 H40A 0.9700
C40 H40B 0.9700
C41 C42 1.487(10)
C41 H41A 0.9700
C41 H41B 0.9700
C42 C43 1.514(10)
C42 H42A 0.9700
C42 H42B 0.9700
C43 C44 1.496(12)
C43 H43A 0.9700
C43 H43B 0.9700
C44 H44A 0.9600
C44 H44B 0.9600
C44 H44C 0.9600
C45 F7 1.312(9)
C45 F8 1.317(9)
C45 F9 1.331(11)
C45 C46 1.526(9)
C46 O5 1.269(7)
C46 C47 1.377(8)
C47 C48 1.427(8)
C47 H47 0.9300
C48 O6 1.254(6)
C48 C49 1.479(7)
C49 C50 1.379(7)
C49 C54 1.405(7)
C50 C51 1.379(7)
C50 H50 0.9300
C51 C52 1.406(7)
C51 C55 1.441(7)
C52 N3 1.375(6)
C52 C53 1.389(7)
C53 C54 1.380(8)
C53 H53 0.9300
C54 H54 0.9300
C55 C56 1.382(8)
C55 C60 1.397(7)
C56 C57 1.384(8)
C56 H56 0.9300
C57 C58 1.382(9)
C57 H57 0.9300
C58 C59 1.361(9)
C58 H58 0.9300
C59 C60 1.402(7)
C59 H59 0.9300
C60 N3 1.374(7)
C61 N3 1.452(7)
C61 C62 1.526(9)
C61 H61A 0.9700
C61 H61B 0.9700
C62 C63 1.515(9)
C62 H62A 0.9700
C62 H62B 0.9700
C63 C64 1.480(10)
C63 H63A 0.9700
C63 H63B 0.9700
C64 C65 1.505(11)
C64 H64A 0.9700
C64 H64B 0.9700
C65 C66 1.550(13)
C65 H65A 0.9700
C65 H65B 0.9700
C66 H66A 0.9600
C66 H66B 0.9600
C66 H66C 0.9600
C67 N5 1.355(7)
C67 C71 1.401(9)
C67 C78 1.418(9)
C68 N5 1.319(8)
C68 C69 1.400(10)
C68 H68 0.9300
C69 C70 1.360(13)
C69 H69 0.9300
C70 C71 1.383(12)
C70 H70 0.9300
C71 C72 1.443(12)
C72 C73 1.330(13)
C72 H72 0.9300
C73 C74 1.407(12)
C73 H73 0.9300
C74 C75 1.382(11)
C74 C78 1.413(9)
C75 C76 1.350(11)
C75 H75 0.9300
C76 C77 1.417(9)
C76 H76 0.9300
C77 N4 1.316(8)
C77 H77 0.9300
C78 N4 1.361(7)
C23' F4' 1.298(10)
C23' F6' 1.303(10)
C23' F5' 1.303(10)
Eu1 O3 2.332(3)
Eu1 O2 2.337(4)
Eu1 O6 2.338(3)
Eu1 O5 2.347(4)
Eu1 O1 2.395(4)
Eu1 O4 2.409(4)
Eu1 N4 2.573(4)
Eu1 N5 2.607(5)
